data_4063523
loop_
_publ_author_name
'Vicente, Jos\'e'
'Saura-Llamas, Isabel'
'Garc\'ia-L\'opez, Jos\'e-Antonio'
'Bautista, Delia'

_publ_section_title
;
 Insertion of Isocyanides, Isothiocyanates, and Carbon Monoxide into the
 Pd--C Bond of Cyclopalladated Complexes Containing Primary
 Arylalkylamines of Biological and Pharmaceutical Significance. Synthesis
 of Lactams and Cyclic Amidinium Salts Related to the Isoquinoline,
 Benzo[g]isoquinoline, and \b-Carboline Nuclei
;
_journal_issue 2
_journal_name_full Organometallics
_journal_page_first 448
_journal_page_last 464
_journal_paper_doi 10.1021/om800951k
_journal_volume 28
_journal_year 2009
_chemical_formula_sum 'C16 H23 F3 N2 O3 S'
_chemical_formula_weight 380.42
_chemical_name_systematic
; 
 ? 
;
_space_group_IT_number 61
_symmetry_cell_setting orthorhombic
_symmetry_space_group_name_Hall '-P 2ac 2ab'
_symmetry_space_group_name_H-M 'P b c a'
_atom_sites_solution_hydrogens geom
_atom_sites_solution_primary direct
_atom_sites_solution_secondary difmap
_audit_creation_method SHELXL-97
_cell_angle_alpha 90.00
_cell_angle_beta 90.00
_cell_angle_gamma 90.00
_cell_formula_units_Z 8
_cell_length_a 11.5966(5)
_cell_length_b 15.1252(7)
_cell_length_c 20.7926(11)
_cell_measurement_reflns_used 6768
_cell_measurement_temperature 100(2)
_cell_measurement_theta_max 27.81
_cell_measurement_theta_min 2.42
_cell_volume 3647.0(3)
_computing_cell_refinement 'Bruker SAINT'
_computing_data_collection 'Bruker SMART'
_computing_data_reduction 'Bruker SAINT'
_computing_molecular_graphics 'Bruker SHELXTL'
_computing_publication_material 'Bruker SHELXTL'
_computing_structure_refinement 'SHELXL-97 (Sheldrick, 1997)'
_computing_structure_solution 'SHELXS-97 (Sheldrick, 1990)'
_diffrn_ambient_temperature 100(2)
_diffrn_detector_area_resol_mean 8.26
_diffrn_measured_fraction_theta_full 1.000
_diffrn_measured_fraction_theta_max 1.000
_diffrn_measurement_device_type 'Bruker SMART APEX CCD'
_diffrn_measurement_method \w-scan
_diffrn_radiation_monochromator graphite
_diffrn_radiation_source 'fine-focus sealed tube'
_diffrn_radiation_type MoK\a
_diffrn_radiation_wavelength 0.71073
_diffrn_reflns_av_R_equivalents 0.0300
_diffrn_reflns_av_sigmaI/netI 0.0157
_diffrn_reflns_limit_h_max 14
_diffrn_reflns_limit_h_min -14
_diffrn_reflns_limit_k_max 18
_diffrn_reflns_limit_k_min -18
_diffrn_reflns_limit_l_max 25
_diffrn_reflns_limit_l_min -25
_diffrn_reflns_number 37842
_diffrn_reflns_theta_full 26.00
_diffrn_reflns_theta_max 26.37
_diffrn_reflns_theta_min 1.96
_exptl_absorpt_coefficient_mu 0.224
_exptl_absorpt_correction_T_max 0.9758
_exptl_absorpt_correction_T_min 0.9461
_exptl_absorpt_correction_type multi-scan
_exptl_absorpt_process_details SADABS
_exptl_crystal_colour colourless
_exptl_crystal_density_diffrn 1.386
_exptl_crystal_density_method 'not measured'
_exptl_crystal_description prism
_exptl_crystal_F_000 1600
_exptl_crystal_size_max 0.25
_exptl_crystal_size_mid 0.24
_exptl_crystal_size_min 0.11
_refine_diff_density_max 0.398
_refine_diff_density_min -0.336
_refine_diff_density_rms 0.050
_refine_ls_extinction_method none
_refine_ls_goodness_of_fit_ref 1.068
_refine_ls_hydrogen_treatment 'NH free, rigid methyls, others riding'
_refine_ls_matrix_type full
_refine_ls_number_parameters 239
_refine_ls_number_reflns 3728
_refine_ls_number_restraints 0
_refine_ls_restrained_S_all 1.068
_refine_ls_R_factor_all 0.0391
_refine_ls_R_factor_gt 0.0355
_refine_ls_shift/su_max 0.001
_refine_ls_shift/su_mean 0.000
_refine_ls_structure_factor_coef Fsqd
_refine_ls_weighting_details 'calc w=1/[\s^2^(Fo^2^)+(0.0412P)^2^+2.5103P] where P=(Fo^2^+2Fc^2^)/3'
_refine_ls_weighting_scheme calc
_refine_ls_wR_factor_gt 0.0861
_refine_ls_wR_factor_ref 0.0886
_reflns_number_gt 3445
_reflns_number_total 3728
_reflns_threshold_expression >2sigma(I)
_cod_data_source_file om800951k_si_002.cif
_cod_data_source_block isp562s
_cod_depositor_comments
;
The following automatic conversions were performed:

'_symmetry_cell_setting' value 'Orthorhombic' changed to
'orthorhombic' according to the built-in table from CIF Core
dictionary named 'cif_core.dic' version 2.4.1 from 2010-06-29.

Automatic conversion script
Id: cif_fix_values 1715 2011-07-08 13:25:40Z adriana 
;
_cod_original_sg_symbol_H-M 'P bca'
_cod_database_code 4063523

loop_
_symmetry_equiv_pos_as_xyz
'x, y, z'
'-x+1/2, -y, z+1/2'
'-x, y+1/2, -z+1/2'
'x+1/2, -y+1/2, -z'
'-x, -y, -z'
'x-1/2, y, -z-1/2'
'x, -y-1/2, z-1/2'
'-x-1/2, y-1/2, z'

loop_
_atom_site_label
_atom_site_type_symbol
_atom_site_fract_x
_atom_site_fract_y
_atom_site_fract_z
_atom_site_U_iso_or_equiv
_atom_site_adp_type
_atom_site_occupancy
_atom_site_symmetry_multiplicity
_atom_site_calc_flag
_atom_site_refinement_flags
_atom_site_disorder_assembly
_atom_site_disorder_group
N1 N 0.00014(11) 0.15199(8) 0.48465(6) 0.0148(3) Uani 1 1 d . . .
H01 H -0.0423(16) 0.1130(13) 0.5037(9) 0.023(5) Uiso 1 1 d . . .
N2 N 0.06110(11) 0.20314(8) 0.38433(6) 0.0158(3) Uani 1 1 d . . .
H02 H 0.1112(17) 0.2378(13) 0.4004(9) 0.026(5) Uiso 1 1 d . . .
C1 C -0.09580(12) 0.09918(9) 0.38917(7) 0.0154(3) Uani 1 1 d . . .
C2 C -0.08020(13) 0.07739(9) 0.32431(7) 0.0169(3) Uani 1 1 d . . .
C3 C -0.16204(14) 0.02498(10) 0.29391(7) 0.0210(3) Uani 1 1 d . . .
H3 H -0.1512 0.0086 0.2502 0.025 Uiso 1 1 calc R . .
C4 C -0.25930(14) -0.00379(10) 0.32648(7) 0.0213(3) Uani 1 1 d . . .
H4 H -0.3144 -0.0399 0.3052 0.026 Uiso 1 1 calc R . .
C5 C -0.27624(13) 0.02022(10) 0.39031(7) 0.0199(3) Uani 1 1 d . . .
H5 H -0.3435 0.0013 0.4125 0.024 Uiso 1 1 calc R . .
C6 C -0.19477(13) 0.07187(10) 0.42166(7) 0.0170(3) Uani 1 1 d . . .
H6 H -0.2064 0.0886 0.4652 0.020 Uiso 1 1 calc R . .
C7 C 0.02358(13) 0.11296(10) 0.29000(7) 0.0184(3) Uani 1 1 d . . .
H7A H 0.0088 0.1136 0.2431 0.022 Uiso 1 1 calc R . .
H7B H 0.0904 0.0738 0.2981 0.022 Uiso 1 1 calc R . .
C8 C 0.05195(13) 0.20643(10) 0.31265(7) 0.0172(3) Uani 1 1 d . . .
C9 C -0.00660(12) 0.15401(9) 0.42118(7) 0.0145(3) Uani 1 1 d . . .
C10 C 0.16895(13) 0.23435(11) 0.28586(7) 0.0225(3) Uani 1 1 d . . .
H10A H 0.1871 0.2943 0.3006 0.034 Uiso 1 1 calc R . .
H10B H 0.1664 0.2333 0.2388 0.034 Uiso 1 1 calc R . .
H10C H 0.2285 0.1934 0.3011 0.034 Uiso 1 1 calc R . .
C11 C -0.04118(14) 0.27342(10) 0.29403(8) 0.0230(3) Uani 1 1 d . . .
H11A H -0.1153 0.2550 0.3123 0.034 Uiso 1 1 calc R . .
H11B H -0.0474 0.2763 0.2471 0.034 Uiso 1 1 calc R . .
H11C H -0.0204 0.3318 0.3108 0.034 Uiso 1 1 calc R . .
C12 C 0.07393(12) 0.20624(9) 0.52840(7) 0.0159(3) Uani 1 1 d . . .
C13 C 0.04613(14) 0.17577(11) 0.59673(7) 0.0235(3) Uani 1 1 d . . .
H13A H -0.0351 0.1881 0.6063 0.035 Uiso 1 1 calc R . .
H13B H 0.0952 0.2076 0.6273 0.035 Uiso 1 1 calc R . .
H13C H 0.0604 0.1121 0.6004 0.035 Uiso 1 1 calc R . .
C14 C 0.03937(13) 0.30354(10) 0.52144(8) 0.0206(3) Uani 1 1 d . . .
H14A H 0.0556 0.3235 0.4775 0.031 Uiso 1 1 calc R . .
H14B H 0.0836 0.3394 0.5520 0.031 Uiso 1 1 calc R . .
H14C H -0.0432 0.3100 0.5303 0.031 Uiso 1 1 calc R . .
C23 C 0.20204(12) 0.18909(10) 0.51549(7) 0.0182(3) Uani 1 1 d . . .
H23A H 0.2177 0.1256 0.5189 0.027 Uiso 1 1 calc R . .
H23B H 0.2486 0.2211 0.5471 0.027 Uiso 1 1 calc R . .
H23C H 0.2217 0.2096 0.4721 0.027 Uiso 1 1 calc R . .
C99 C 0.14779(14) 0.50723(10) 0.40101(7) 0.0203(3) Uani 1 1 d . . .
F1 F 0.16619(9) 0.58926(6) 0.37979(5) 0.0285(2) Uani 1 1 d . . .
F2 F 0.05912(8) 0.47432(7) 0.36737(5) 0.0310(2) Uani 1 1 d . . .
F3 F 0.11501(8) 0.51248(6) 0.46224(4) 0.0264(2) Uani 1 1 d . . .
S1 S 0.27620(3) 0.43797(2) 0.391584(17) 0.01516(10) Uani 1 1 d . . .
O1 O 0.23802(9) 0.35367(7) 0.41688(5) 0.0203(2) Uani 1 1 d . . .
O2 O 0.36065(9) 0.48218(7) 0.43124(5) 0.0200(2) Uani 1 1 d . . .
O3 O 0.29766(9) 0.43978(7) 0.32360(5) 0.0203(2) Uani 1 1 d . . .

loop_
_atom_site_aniso_label
_atom_site_aniso_U_11
_atom_site_aniso_U_22
_atom_site_aniso_U_33
_atom_site_aniso_U_23
_atom_site_aniso_U_13
_atom_site_aniso_U_12
N1 0.0157(6) 0.0150(6) 0.0137(6) -0.0005(5) 0.0001(5) -0.0026(5)
N2 0.0164(6) 0.0176(6) 0.0133(6) -0.0003(5) -0.0017(5) -0.0028(5)
C1 0.0156(7) 0.0143(6) 0.0163(7) 0.0003(5) -0.0027(5) 0.0010(5)
C2 0.0196(7) 0.0153(6) 0.0158(7) 0.0005(5) -0.0021(6) 0.0013(6)
C3 0.0274(8) 0.0211(7) 0.0146(7) -0.0020(6) -0.0034(6) -0.0023(6)
C4 0.0223(8) 0.0202(7) 0.0214(8) -0.0003(6) -0.0077(6) -0.0050(6)
C5 0.0167(7) 0.0201(7) 0.0229(8) 0.0025(6) -0.0019(6) -0.0020(6)
C6 0.0191(7) 0.0173(7) 0.0147(7) 0.0011(5) -0.0021(6) 0.0009(6)
C7 0.0213(7) 0.0203(7) 0.0137(7) -0.0022(6) 0.0004(6) -0.0004(6)
C8 0.0196(7) 0.0203(7) 0.0115(7) 0.0014(5) -0.0005(6) -0.0014(6)
C9 0.0143(7) 0.0131(6) 0.0160(7) -0.0008(5) -0.0003(5) 0.0033(5)
C10 0.0227(8) 0.0292(8) 0.0158(7) 0.0020(6) 0.0016(6) -0.0053(6)
C11 0.0257(8) 0.0216(8) 0.0216(8) 0.0036(6) -0.0038(6) 0.0002(6)
C12 0.0153(7) 0.0182(7) 0.0143(7) -0.0028(5) -0.0007(5) -0.0035(6)
C13 0.0252(8) 0.0321(8) 0.0132(7) -0.0023(6) -0.0002(6) -0.0093(7)
C14 0.0177(7) 0.0186(7) 0.0254(8) -0.0063(6) 0.0023(6) -0.0021(6)
C23 0.0165(7) 0.0197(7) 0.0183(7) 0.0010(6) -0.0024(6) 0.0001(6)
C99 0.0194(7) 0.0208(7) 0.0206(8) 0.0006(6) 0.0000(6) 0.0025(6)
F1 0.0335(5) 0.0197(5) 0.0324(5) 0.0067(4) 0.0040(4) 0.0075(4)
F2 0.0174(5) 0.0397(6) 0.0359(6) -0.0060(5) -0.0064(4) 0.0035(4)
F3 0.0283(5) 0.0284(5) 0.0224(5) 0.0005(4) 0.0068(4) 0.0059(4)
S1 0.01527(18) 0.01513(18) 0.01509(19) 0.00205(13) -0.00051(13) 0.00055(13)
O1 0.0226(5) 0.0175(5) 0.0209(5) 0.0033(4) 0.0005(4) -0.0019(4)
O2 0.0195(5) 0.0210(5) 0.0196(5) 0.0001(4) -0.0024(4) -0.0015(4)
O3 0.0225(6) 0.0215(5) 0.0169(5) 0.0020(4) 0.0001(4) 0.0011(4)

loop_
_atom_type_symbol
_atom_type_description
_atom_type_scat_dispersion_real
_atom_type_scat_dispersion_imag
_atom_type_scat_source
C C 0.0033 0.0016 'International Tables Vol C Tables 4.2.6.8 and 6.1.1.4'
H H 0.0000 0.0000 'International Tables Vol C Tables 4.2.6.8 and 6.1.1.4'
N N 0.0061 0.0033 'International Tables Vol C Tables 4.2.6.8 and 6.1.1.4'
O O 0.0106 0.0060 'International Tables Vol C Tables 4.2.6.8 and 6.1.1.4'
F F 0.0171 0.0103 'International Tables Vol C Tables 4.2.6.8 and 6.1.1.4'
S S 0.1246 0.1234 'International Tables Vol C Tables 4.2.6.8 and 6.1.1.4'

loop_
_geom_angle_atom_site_label_1
_geom_angle_atom_site_label_2
_geom_angle_atom_site_label_3
_geom_angle
_geom_angle_site_symmetry_1
_geom_angle_site_symmetry_3
_geom_angle_publ_flag
C9 N1 C12 128.95(12) . . ?
C9 N2 C8 123.58(12) . . ?
C6 C1 C2 120.22(13) . . ?
C6 C1 C9 121.48(13) . . ?
C2 C1 C9 118.27(13) . . ?
C3 C2 C1 118.98(14) . . ?
C3 C2 C7 122.47(13) . . ?
C1 C2 C7 118.54(13) . . ?
C4 C3 C2 120.86(14) . . ?
C3 C4 C5 119.98(14) . . ?
C6 C5 C4 119.94(14) . . ?
C5 C6 C1 119.96(14) . . ?
C2 C7 C8 111.02(12) . . ?
N2 C8 C7 106.98(11) . . ?
N2 C8 C10 108.06(12) . . ?
C7 C8 C10 109.60(12) . . ?
N2 C8 C11 108.91(12) . . ?
C7 C8 C11 112.52(12) . . ?
C10 C8 C11 110.60(12) . . ?
N1 C9 N2 123.71(13) . . ?
N1 C9 C1 118.43(13) . . ?
N2 C9 C1 117.86(13) . . ?
N1 C12 C13 106.23(11) . . ?
N1 C12 C23 110.84(11) . . ?
C13 C12 C23 108.45(12) . . ?
N1 C12 C14 108.68(12) . . ?
C13 C12 C14 108.80(12) . . ?
C23 C12 C14 113.57(12) . . ?
F3 C99 F1 107.85(12) . . ?
F3 C99 F2 107.60(13) . . ?
F1 C99 F2 107.20(12) . . ?
F3 C99 S1 111.64(10) . . ?
F1 C99 S1 111.51(11) . . ?
F2 C99 S1 110.84(10) . . ?
O3 S1 O2 115.83(7) . . ?
O3 S1 O1 115.29(6) . . ?
O2 S1 O1 114.04(6) . . ?
O3 S1 C99 103.62(7) . . ?
O2 S1 C99 103.03(7) . . ?
O1 S1 C99 102.49(7) . . ?

loop_
_geom_bond_atom_site_label_1
_geom_bond_atom_site_label_2
_geom_bond_distance
_geom_bond_site_symmetry_2
_geom_bond_publ_flag
N1 C9 1.3225(18) . ?
N1 C12 1.4943(18) . ?
N2 C9 1.3249(19) . ?
N2 C8 1.4952(18) . ?
C1 C6 1.394(2) . ?
C1 C2 1.400(2) . ?
C1 C9 1.4835(19) . ?
C2 C3 1.389(2) . ?
C2 C7 1.499(2) . ?
C3 C4 1.386(2) . ?
C4 C5 1.390(2) . ?
C5 C6 1.388(2) . ?
C7 C8 1.526(2) . ?
C8 C10 1.526(2) . ?
C8 C11 1.531(2) . ?
C12 C13 1.528(2) . ?
C12 C23 1.532(2) . ?
C12 C14 1.532(2) . ?
C99 F3 1.3310(18) . ?
C99 F1 1.3340(18) . ?
C99 F2 1.3396(18) . ?
C99 S1 1.8311(16) . ?
S1 O3 1.4356(11) . ?
S1 O2 1.4443(11) . ?
S1 O1 1.4487(11) . ?

loop_
_geom_hbond_atom_site_label_D
_geom_hbond_atom_site_label_H
_geom_hbond_atom_site_label_A
_geom_hbond_distance_DH
_geom_hbond_distance_HA
_geom_hbond_distance_DA
_geom_hbond_angle_DHA
_geom_hbond_site_symmetry_A
N1 H01 O2 0.86(2) 2.27(2) 3.1294(16) 170.7(17) 4_456
N2 H02 O1 0.85(2) 2.31(2) 3.1387(16) 163.6(17) .

loop_
_geom_torsion_atom_site_label_1
_geom_torsion_atom_site_label_2
_geom_torsion_atom_site_label_3
_geom_torsion_atom_site_label_4
_geom_torsion
_geom_torsion_site_symmetry_1
_geom_torsion_site_symmetry_2
_geom_torsion_site_symmetry_3
_geom_torsion_site_symmetry_4
_geom_torsion_publ_flag
C6 C1 C2 C3 -2.9(2) . . . . ?
C9 C1 C2 C3 179.03(13) . . . . ?
C6 C1 C2 C7 176.08(13) . . . . ?
C9 C1 C2 C7 -1.98(19) . . . . ?
C1 C2 C3 C4 1.6(2) . . . . ?
C7 C2 C3 C4 -177.38(14) . . . . ?
C2 C3 C4 C5 0.4(2) . . . . ?
C3 C4 C5 C6 -1.0(2) . . . . ?
C4 C5 C6 C1 -0.3(2) . . . . ?
C2 C1 C6 C5 2.3(2) . . . . ?
C9 C1 C6 C5 -179.68(13) . . . . ?
C3 C2 C7 C8 142.41(14) . . . . ?
C1 C2 C7 C8 -36.54(18) . . . . ?
C9 N2 C8 C7 -37.69(18) . . . . ?
C9 N2 C8 C10 -155.63(13) . . . . ?
C9 N2 C8 C11 84.18(16) . . . . ?
C2 C7 C8 N2 53.24(15) . . . . ?
C2 C7 C8 C10 170.16(12) . . . . ?
C2 C7 C8 C11 -66.34(16) . . . . ?
C12 N1 C9 N2 5.2(2) . . . . ?
C12 N1 C9 C1 -173.96(13) . . . . ?
C8 N2 C9 N1 -178.93(13) . . . . ?
C8 N2 C9 C1 0.3(2) . . . . ?
C6 C1 C9 N1 23.0(2) . . . . ?
C2 C1 C9 N1 -158.94(13) . . . . ?
C6 C1 C9 N2 -156.22(14) . . . . ?
C2 C1 C9 N2 21.82(19) . . . . ?
C9 N1 C12 C13 -179.96(14) . . . . ?
C9 N1 C12 C23 -62.35(19) . . . . ?
C9 N1 C12 C14 63.12(18) . . . . ?
F3 C99 S1 O3 179.67(10) . . . . ?
F1 C99 S1 O3 -59.61(12) . . . . ?
F2 C99 S1 O3 59.74(12) . . . . ?
F3 C99 S1 O2 -59.24(12) . . . . ?
F1 C99 S1 O2 61.47(12) . . . . ?
F2 C99 S1 O2 -179.18(10) . . . . ?
F3 C99 S1 O1 59.41(12) . . . . ?
F1 C99 S1 O1 -179.87(10) . . . . ?
F2 C99 S1 O1 -60.52(12) . . . . ?

loop_
_cod_related_entry_id
_cod_related_entry_database
_cod_related_entry_code
1 ChemSpider 30659638
